data_4114787
loop_
_publ_author_name
'Gema Rodr\'iguez'
'Martin Albrecht'
'Jeroen Schoenmaker'
'Alan Ford'
'Martin Lutz'
'Anthony L. Spek'
'Gerard van Koten'

_publ_contact_author_address
; Bijvoet Center for Biomolecular Research
  Dep. Crystal and Structural Chemistry
  Utrecht University
  Padualaan 8
  3584 CH Utrecht
  The Netherlands
;
_publ_contact_author_email m.lutz@chem.uu.nl
_publ_contact_author_fax '[+31] 30 2533940'
_publ_contact_author_name 'Martin Lutz'
_publ_contact_author_phone '[+31] 30 2533902'
_publ_section_title
;
 Bifunctional Pincer-type Organometallics as Substrates for Organic
 Transformations and as Novel Building Blocks for Polymetallic Materials
;
_journal_name_full 'Journal of the American Chemical Society'
_journal_page_first 5127
_journal_page_last 5138
_journal_paper_doi 10.1021/ja0177657
_journal_volume 124
_journal_year 2002
_chemical_formula_moiety 'C48 H48 I2 N2 P2 Pt, 1.8(C H2 Cl2)'
_chemical_formula_sum 'C49.8 H51.6 Cl3.6 I2 N2 P2 Pt'
_chemical_formula_weight 1316.58
_chemical_name_systematic
; 
 ? 
;
_space_group_IT_number 14
_symmetry_cell_setting monoclinic
_symmetry_space_group_name_Hall '-P 2ybc'
_symmetry_space_group_name_H-M 'P 1 21/c 1'
_atom_sites_solution_hydrogens geom
_atom_sites_solution_primary heavy
_atom_sites_solution_secondary difmap
_audit_creation_method SHELXL-97
_cell_angle_alpha 90.00
_cell_angle_beta 133.6230(3)
_cell_angle_gamma 90.00
_cell_formula_units_Z 4
_cell_length_a 15.48410(10)
_cell_length_b 21.1002(2)
_cell_length_c 21.8256(2)
_cell_measurement_temperature 125(2)
_cell_volume 5161.96(8)
_computing_cell_refinement HKL2000
_computing_data_collection 'Nonius COLLECT'
_computing_data_reduction HKL2000
_computing_structure_refinement 'SHELXL-97 (Sheldrick, 1997)'
_computing_structure_solution 'DIRDIF-97 (Beurskens et al., 1997)'
_diffrn_ambient_temperature 125(2)
_diffrn_measured_fraction_theta_full 1.000
_diffrn_measured_fraction_theta_max 1.000
_diffrn_measurement_device_type 'Nonius KappaCCD'
_diffrn_radiation_monochromator graphite
_diffrn_radiation_source 'rotating anode'
_diffrn_radiation_type MoK\a
_diffrn_radiation_wavelength 0.71073
_diffrn_reflns_av_R_equivalents 0.0754
_diffrn_reflns_av_sigmaI/netI 0.0424
_diffrn_reflns_limit_h_max 20
_diffrn_reflns_limit_h_min -20
_diffrn_reflns_limit_k_max 27
_diffrn_reflns_limit_k_min -27
_diffrn_reflns_limit_l_max 28
_diffrn_reflns_limit_l_min -28
_diffrn_reflns_number 69290
_diffrn_reflns_theta_full 27.47
_diffrn_reflns_theta_max 27.47
_diffrn_reflns_theta_min 1.61
_exptl_absorpt_coefficient_mu 4.197
_exptl_absorpt_correction_T_max 0.67
_exptl_absorpt_correction_T_min 0.27
_exptl_absorpt_correction_type analytical
_exptl_crystal_colour colourless
_exptl_crystal_density_diffrn 1.694
_exptl_crystal_description plate
_exptl_crystal_F_000 2558
_exptl_crystal_size_max 0.48
_exptl_crystal_size_mid 0.36
_exptl_crystal_size_min 0.12
_refine_diff_density_max 1.907
_refine_diff_density_min -1.101
_refine_diff_density_rms 0.117
_refine_ls_extinction_method none
_refine_ls_goodness_of_fit_ref 1.034
_refine_ls_hydrogen_treatment constr
_refine_ls_matrix_type full
_refine_ls_number_parameters 563
_refine_ls_number_reflns 11820
_refine_ls_number_restraints 16
_refine_ls_restrained_S_all 1.035
_refine_ls_R_factor_all 0.0439
_refine_ls_R_factor_gt 0.0311
_refine_ls_shift/su_max 0.020
_refine_ls_shift/su_mean 0.001
_refine_ls_structure_factor_coef Fsqd
_refine_ls_weighting_details 'calc w=1/[\s^2^(Fo^2^)+(0.0302P)^2^+9.4988P] where P=(Fo^2^+2Fc^2^)/3'
_refine_ls_weighting_scheme calc
_refine_ls_wR_factor_gt 0.0728
_refine_ls_wR_factor_ref 0.0773
_reflns_number_gt 9765
_reflns_number_total 11820
_reflns_threshold_expression I>2\s(I)
_cod_data_source_file ja0177657_s2_4.cif
_cod_data_source_block s2377a
_cod_depositor_comments
;
The following automatic conversions were performed:

'_refine_ls_hydrogen_treatment' value 'constrained' was replaced with
the value 'constr' as specified in the replacement file
'src/cod-tools/trunk/data/replacement-values/replacement_values.lst'.

Automatic conversion script
Id: cif_fix_values 5376 2017-05-30 11:51:03Z andrius 
;
_cod_original_cell_volume 5161.95(8)
_cod_original_sg_symbol_H-M 'P 21/c'
_cod_original_formula_sum 'C49.80 H51.60 Cl3.60 I2 N2 P2 Pt'
_cod_database_code 4114787

loop_
_symmetry_equiv_pos_as_xyz
'x, y, z'
'-x, y+1/2, -z+1/2'
'-x, -y, -z'
'x, -y-1/2, z-1/2'

loop_
_atom_site_label
_atom_site_type_symbol
_atom_site_fract_x
_atom_site_fract_y
_atom_site_fract_z
_atom_site_U_iso_or_equiv
_atom_site_adp_type
_atom_site_occupancy
_atom_site_symmetry_multiplicity
_atom_site_calc_flag
_atom_site_refinement_flags
_atom_site_disorder_assembly
_atom_site_disorder_group
Pt Pt 0.217975(12) 0.206923(7) 0.483680(9) 0.01850(5) Uani 1 1 d . . .
I1 I 0.33624(2) 0.292805(13) 0.610103(17) 0.03233(7) Uani 1 1 d . . .
I2 I -0.03044(3) -0.025453(14) 0.178438(18) 0.03537(8) Uani 1 1 d . . .
P1 P 0.05930(8) 0.20461(5) 0.47374(6) 0.01989(19) Uani 1 1 d . . .
P2 P 0.37069(8) 0.21027(5) 0.48723(6) 0.01977(19) Uani 1 1 d . . .
N1 N -0.0475(3) 0.23537(16) 0.19245(19) 0.0232(7) Uani 1 1 d . . .
N2 N 0.2758(3) -0.01083(16) 0.5297(2) 0.0293(8) Uani 1 1 d . . .
C1 C 0.1394(3) 0.13771(17) 0.3939(2) 0.0186(7) Uani 1 1 d . . .
C2 C 0.0651(3) 0.15421(18) 0.3087(2) 0.0195(7) Uani 1 1 d . . .
C3 C 0.0170(3) 0.10749(18) 0.2474(2) 0.0225(8) Uani 1 1 d . . .
H3 H -0.0326 0.1186 0.1895 0.027 Uiso 1 1 calc R . .
C4 C 0.0422(3) 0.04530(18) 0.2719(2) 0.0240(8) Uani 1 1 d . . .
C5 C 0.1138(3) 0.02697(18) 0.3556(2) 0.0223(8) Uani 1 1 d . . .
H5 H 0.1296 -0.0166 0.3709 0.027 Uiso 1 1 calc R . .
C6 C 0.1619(3) 0.07346(18) 0.4165(2) 0.0208(8) Uani 1 1 d . . .
C7 C 0.0414(3) 0.22354(18) 0.2837(2) 0.0233(8) Uani 1 1 d . . .
H7A H 0.0145 0.2443 0.3088 0.028 Uiso 1 1 calc R . .
H7B H 0.1174 0.2438 0.3085 0.028 Uiso 1 1 calc R . .
C8 C -0.0333(4) 0.2992(2) 0.1751(3) 0.0323(9) Uani 1 1 d . . .
H8A H -0.0917 0.3064 0.1138 0.048 Uiso 1 1 calc R . .
H8B H 0.0475 0.3042 0.1981 0.048 Uiso 1 1 calc R . .
H8C H -0.0460 0.3302 0.2017 0.048 Uiso 1 1 calc R . .
C9 C -0.1677(4) 0.2264(2) 0.1576(3) 0.0353(10) Uani 1 1 d . . .
H9A H -0.1839 0.2585 0.1811 0.053 Uiso 1 1 calc R . .
H9B H -0.1744 0.1841 0.1725 0.053 Uiso 1 1 calc R . .
H9C H -0.2256 0.2307 0.0959 0.053 Uiso 1 1 calc R . .
C10 C 0.2338(3) 0.05479(19) 0.5079(2) 0.0249(8) Uani 1 1 d . . .
H10A H 0.3039 0.0832 0.5451 0.030 Uiso 1 1 calc R . .
H10B H 0.1841 0.0622 0.5203 0.030 Uiso 1 1 calc R . .
C11 C 0.3130(5) -0.0265(2) 0.6111(3) 0.0463(12) Uani 1 1 d . . .
H11A H 0.3379 -0.0710 0.6251 0.069 Uiso 1 1 calc R . .
H11B H 0.2459 -0.0198 0.6063 0.069 Uiso 1 1 calc R . .
H11C H 0.3798 0.0007 0.6558 0.069 Uiso 1 1 calc R . .
C12 C 0.3759(4) -0.0199(2) 0.5368(3) 0.0413(11) Uani 1 1 d . . .
H12A H 0.3495 -0.0122 0.4818 0.062 Uiso 1 1 calc R . .
H12B H 0.4056 -0.0634 0.5550 0.062 Uiso 1 1 calc R . .
H12C H 0.4399 0.0099 0.5786 0.062 Uiso 1 1 calc R . .
C13 C 0.0863(3) 0.15218(18) 0.5522(2) 0.0240(8) Uani 1 1 d . . .
C14 C 0.1997(4) 0.1495(2) 0.6332(3) 0.0307(9) Uani 1 1 d . . .
H14 H 0.2631 0.1731 0.6464 0.037 Uiso 1 1 calc R . .
C15 C 0.2207(4) 0.1125(2) 0.6951(3) 0.0418(11) Uani 1 1 d . . .
H15 H 0.2980 0.1116 0.7507 0.050 Uiso 1 1 calc R . .
C16 C 0.1296(5) 0.0770(2) 0.6758(3) 0.0429(12) Uani 1 1 d . . .
H16 H 0.1442 0.0517 0.7182 0.052 Uiso 1 1 calc R . .
C17 C 0.0181(5) 0.0784(2) 0.5956(3) 0.0409(11) Uani 1 1 d . . .
H17 H -0.0439 0.0532 0.5822 0.049 Uiso 1 1 calc R . .
C18 C -0.0052(4) 0.1164(2) 0.5336(3) 0.0331(9) Uani 1 1 d . . .
H18 H -0.0833 0.1181 0.4786 0.040 Uiso 1 1 calc R . .
C19 C -0.0875(3) 0.17942(19) 0.3737(2) 0.0224(8) Uani 1 1 d . . .
C20 C -0.1063(3) 0.1166(2) 0.3461(3) 0.0288(9) Uani 1 1 d . . .
H20 H -0.0413 0.0877 0.3775 0.035 Uiso 1 1 calc R . .
C21 C -0.2185(4) 0.0962(2) 0.2735(3) 0.0326(9) Uani 1 1 d . . .
H21 H -0.2307 0.0533 0.2560 0.039 Uiso 1 1 calc R . .
C22 C -0.3133(4) 0.1387(2) 0.2263(3) 0.0359(10) Uani 1 1 d . . .
H22 H -0.3905 0.1249 0.1765 0.043 Uiso 1 1 calc R . .
C23 C -0.2949(4) 0.2001(2) 0.2519(3) 0.0368(10) Uani 1 1 d . . .
H23 H -0.3596 0.2292 0.2189 0.044 Uiso 1 1 calc R . .
C24 C -0.1835(4) 0.2210(2) 0.3252(3) 0.0297(9) Uani 1 1 d . . .
H24 H -0.1727 0.2639 0.3423 0.036 Uiso 1 1 calc R . .
C25 C 0.0248(4) 0.28097(18) 0.4917(2) 0.0245(8) Uani 1 1 d . . .
C26 C 0.0283(4) 0.33596(19) 0.4582(3) 0.0311(9) Uani 1 1 d . . .
H26 H 0.0523 0.3340 0.4283 0.037 Uiso 1 1 calc R . .
C27 C -0.0033(4) 0.3936(2) 0.4685(3) 0.0395(11) Uani 1 1 d . . .
H27 H -0.0021 0.4309 0.4448 0.047 Uiso 1 1 calc R . .
C28 C -0.0363(5) 0.3970(2) 0.5131(3) 0.0499(13) Uani 1 1 d . . .
H28 H -0.0554 0.4367 0.5216 0.060 Uiso 1 1 calc R . .
C29 C -0.0414(5) 0.3428(2) 0.5451(3) 0.0531(14) Uani 1 1 d . . .
H29 H -0.0660 0.3450 0.5747 0.064 Uiso 1 1 calc R . .
C30 C -0.0113(5) 0.2850(2) 0.5346(3) 0.0378(11) Uani 1 1 d . . .
H30 H -0.0153 0.2477 0.5569 0.045 Uiso 1 1 calc R . .
C31 C 0.5050(3) 0.16836(18) 0.5776(2) 0.0223(8) Uani 1 1 d . . .
C32 C 0.5223(4) 0.15518(19) 0.6480(2) 0.0284(9) Uani 1 1 d . . .
H32 H 0.4642 0.1681 0.6488 0.034 Uiso 1 1 calc R . .
C33 C 0.6243(4) 0.1232(2) 0.7173(3) 0.0360(10) Uani 1 1 d . . .
H33 H 0.6355 0.1144 0.7651 0.043 Uiso 1 1 calc R . .
C34 C 0.7089(4) 0.1044(2) 0.7168(3) 0.0392(11) Uani 1 1 d . . .
H34 H 0.7788 0.0831 0.7645 0.047 Uiso 1 1 calc R . .
C35 C 0.6926(4) 0.1164(2) 0.6471(3) 0.0363(10) Uani 1 1 d . . .
H35 H 0.7505 0.1028 0.6465 0.044 Uiso 1 1 calc R . .
C36 C 0.5909(3) 0.14854(19) 0.5777(3) 0.0280(9) Uani 1 1 d . . .
H36 H 0.5801 0.1570 0.5300 0.034 Uiso 1 1 calc R . .
C37 C 0.3401(3) 0.17646(19) 0.3966(2) 0.0236(8) Uani 1 1 d . . .
C38 C 0.3422(3) 0.1111(2) 0.3892(3) 0.0282(9) Uani 1 1 d . . .
H38 H 0.3656 0.0842 0.4335 0.034 Uiso 1 1 calc R . .
C39 C 0.3102(4) 0.0847(2) 0.3176(3) 0.0382(11) Uani 1 1 d . . .
H39 H 0.3123 0.0400 0.3132 0.046 Uiso 1 1 calc R . .
C40 C 0.2754(4) 0.1232(3) 0.2529(3) 0.0456(12) Uani 1 1 d . . .
H40 H 0.2531 0.1052 0.2038 0.055 Uiso 1 1 calc R . .
C41 C 0.2729(5) 0.1880(3) 0.2595(3) 0.0434(12) Uani 1 1 d . . .
H41 H 0.2482 0.2144 0.2146 0.052 Uiso 1 1 calc R . .
C42 C 0.3059(4) 0.2149(2) 0.3310(3) 0.0324(10) Uani 1 1 d . . .
H42 H 0.3053 0.2597 0.3354 0.039 Uiso 1 1 calc R . .
C43 C 0.4139(3) 0.29076(18) 0.4877(2) 0.0235(8) Uani 1 1 d . . .
C44 C 0.5252(4) 0.3047(2) 0.5188(3) 0.0317(9) Uani 1 1 d . . .
H44 H 0.5845 0.2726 0.5467 0.038 Uiso 1 1 calc R . .
C45 C 0.5523(4) 0.3648(2) 0.5102(3) 0.0397(11) Uani 1 1 d . . .
H45 H 0.6296 0.3736 0.5324 0.048 Uiso 1 1 calc R . .
C46 C 0.4672(5) 0.4113(2) 0.4696(3) 0.0423(11) Uani 1 1 d . . .
H46 H 0.4851 0.4524 0.4632 0.051 Uiso 1 1 calc R . .
C47 C 0.3545(5) 0.3983(2) 0.4377(3) 0.0450(12) Uani 1 1 d . . .
H47 H 0.2955 0.4306 0.4095 0.054 Uiso 1 1 calc R . .
C48 C 0.3280(4) 0.3388(2) 0.4469(3) 0.0341(10) Uani 1 1 d . . .
H48 H 0.2509 0.3303 0.4254 0.041 Uiso 1 1 calc R . .
Cl1 Cl 0.6710(2) 0.20120(9) 0.43707(12) 0.0831(6) Uani 0.90 1 d PD . .
Cl2 Cl 0.5532(3) 0.31857(12) 0.34574(16) 0.1029(8) Uani 0.90 1 d PD . .
C49 C 0.5735(8) 0.2398(3) 0.3446(4) 0.106(3) Uani 0.90 1 d PD . .
H49A H 0.4949 0.2189 0.3110 0.127 Uiso 0.90 1 calc PR . .
H49B H 0.5985 0.2336 0.3138 0.127 Uiso 0.90 1 calc PR . .
Cl3 Cl 0.4965(2) -0.00804(11) 0.15578(14) 0.0863(6) Uani 0.90 1 d PD . .
Cl4 Cl 0.2821(2) 0.00373(11) 0.12406(19) 0.1068(8) Uani 0.90 1 d PD . .
C50A C 0.3993(11) 0.0379(4) 0.1462(13) 0.080(5) Uani 0.45 1 d PD A 1
H50A H 0.3674 0.0694 0.1012 0.096 Uiso 0.45 1 calc PR A 1
H50B H 0.4446 0.0617 0.1997 0.096 Uiso 0.45 1 calc PR A 1
C50B C 0.3523(8) 0.0181(7) 0.0912(8) 0.085(6) Uani 0.45 1 d PD A 2
H50C H 0.3517 0.0644 0.0837 0.102 Uiso 0.45 1 calc PR A 2
H50D H 0.3052 -0.0018 0.0349 0.102 Uiso 0.45 1 calc PR A 2

loop_
_atom_site_aniso_label
_atom_site_aniso_U_11
_atom_site_aniso_U_22
_atom_site_aniso_U_33
_atom_site_aniso_U_23
_atom_site_aniso_U_13
_atom_site_aniso_U_12
Pt 0.01766(7) 0.02252(8) 0.01700(8) -0.00244(6) 0.01260(6) -0.00116(6)
I1 0.03170(14) 0.03858(17) 0.02886(15) -0.01321(12) 0.02171(13) -0.00815(12)
I2 0.04024(16) 0.03259(16) 0.02715(15) -0.01102(12) 0.02092(14) -0.00798(12)
P1 0.0208(4) 0.0222(5) 0.0214(5) 0.0013(4) 0.0164(4) 0.0019(4)
P2 0.0174(4) 0.0238(5) 0.0189(5) -0.0025(4) 0.0129(4) -0.0017(4)
N1 0.0203(15) 0.0283(18) 0.0185(16) 0.0047(14) 0.0125(14) 0.0020(13)
N2 0.0351(19) 0.0246(18) 0.0275(19) 0.0052(14) 0.0214(17) 0.0067(14)
C1 0.0143(16) 0.026(2) 0.0183(18) -0.0042(15) 0.0124(15) -0.0034(14)
C2 0.0144(16) 0.027(2) 0.0203(18) -0.0001(15) 0.0130(16) 0.0019(14)
C3 0.0175(17) 0.031(2) 0.0189(18) -0.0005(16) 0.0124(16) -0.0007(15)
C4 0.0242(18) 0.027(2) 0.024(2) -0.0108(16) 0.0179(17) -0.0069(15)
C5 0.0222(18) 0.023(2) 0.026(2) -0.0010(16) 0.0180(17) -0.0001(15)
C6 0.0174(17) 0.027(2) 0.0187(18) -0.0003(15) 0.0128(16) 0.0019(15)
C7 0.0245(19) 0.026(2) 0.0188(19) 0.0008(15) 0.0147(17) 0.0001(15)
C8 0.036(2) 0.033(2) 0.026(2) 0.0065(18) 0.021(2) 0.0015(18)
C9 0.021(2) 0.047(3) 0.030(2) 0.011(2) 0.0143(19) 0.0060(18)
C10 0.0258(19) 0.027(2) 0.0204(19) -0.0013(16) 0.0153(17) 0.0000(16)
C11 0.065(3) 0.037(3) 0.031(3) 0.008(2) 0.032(3) 0.010(2)
C12 0.033(2) 0.042(3) 0.039(3) 0.004(2) 0.021(2) 0.014(2)
C13 0.031(2) 0.023(2) 0.026(2) 0.0044(16) 0.0226(19) 0.0071(16)
C14 0.034(2) 0.035(2) 0.029(2) 0.0086(18) 0.025(2) 0.0093(18)
C15 0.051(3) 0.045(3) 0.037(3) 0.014(2) 0.033(3) 0.020(2)
C16 0.073(4) 0.030(3) 0.052(3) 0.015(2) 0.053(3) 0.014(2)
C17 0.062(3) 0.032(2) 0.057(3) 0.002(2) 0.052(3) -0.001(2)
C18 0.042(2) 0.033(2) 0.038(2) 0.0015(19) 0.032(2) 0.0009(19)
C19 0.0227(18) 0.028(2) 0.023(2) 0.0004(16) 0.0184(17) -0.0007(16)
C20 0.0232(19) 0.033(2) 0.034(2) -0.0022(18) 0.0208(19) 0.0014(17)
C21 0.028(2) 0.035(2) 0.037(2) -0.0093(19) 0.023(2) -0.0070(18)
C22 0.022(2) 0.050(3) 0.027(2) 0.000(2) 0.0137(19) -0.0038(19)
C23 0.026(2) 0.038(3) 0.037(3) 0.008(2) 0.018(2) 0.0060(18)
C24 0.029(2) 0.027(2) 0.030(2) 0.0029(17) 0.019(2) 0.0027(17)
C25 0.028(2) 0.025(2) 0.023(2) -0.0004(16) 0.0184(18) 0.0027(16)
C26 0.040(2) 0.027(2) 0.037(2) 0.0025(18) 0.031(2) 0.0024(18)
C27 0.056(3) 0.027(2) 0.039(3) 0.004(2) 0.034(3) 0.004(2)
C28 0.077(4) 0.035(3) 0.049(3) 0.003(2) 0.048(3) 0.020(3)
C29 0.089(4) 0.048(3) 0.056(3) 0.006(3) 0.063(3) 0.021(3)
C30 0.059(3) 0.034(3) 0.039(3) 0.008(2) 0.041(3) 0.011(2)
C31 0.0178(17) 0.022(2) 0.0208(19) -0.0038(15) 0.0109(17) -0.0026(14)
C32 0.029(2) 0.027(2) 0.025(2) -0.0026(17) 0.0171(19) -0.0025(17)
C33 0.035(2) 0.032(2) 0.026(2) 0.0012(19) 0.015(2) 0.0011(19)
C34 0.027(2) 0.031(2) 0.030(2) 0.0007(19) 0.008(2) 0.0034(18)
C35 0.024(2) 0.031(2) 0.043(3) 0.000(2) 0.019(2) 0.0051(18)
C36 0.0246(19) 0.025(2) 0.032(2) -0.0053(17) 0.0185(19) -0.0047(16)
C37 0.0191(18) 0.033(2) 0.024(2) -0.0049(17) 0.0171(17) -0.0033(16)
C38 0.0222(19) 0.033(2) 0.033(2) -0.0083(18) 0.0203(19) -0.0049(17)
C39 0.034(2) 0.043(3) 0.045(3) -0.018(2) 0.030(2) -0.009(2)
C40 0.046(3) 0.067(4) 0.034(3) -0.017(2) 0.032(2) -0.009(3)
C41 0.050(3) 0.058(3) 0.031(3) -0.002(2) 0.031(2) -0.007(2)
C42 0.032(2) 0.040(3) 0.031(2) -0.0032(19) 0.024(2) -0.0045(19)
C43 0.0257(19) 0.024(2) 0.023(2) -0.0012(16) 0.0174(18) -0.0012(16)
C44 0.025(2) 0.031(2) 0.033(2) 0.0036(18) 0.018(2) 0.0000(17)
C45 0.034(2) 0.037(3) 0.046(3) -0.001(2) 0.027(2) -0.009(2)
C46 0.060(3) 0.027(2) 0.048(3) -0.006(2) 0.041(3) -0.013(2)
C47 0.054(3) 0.029(3) 0.056(3) 0.006(2) 0.040(3) 0.010(2)
C48 0.032(2) 0.032(2) 0.039(3) 0.0011(19) 0.025(2) 0.0020(18)
Cl1 0.1049(16) 0.0711(13) 0.0519(11) 0.0026(9) 0.0459(12) 0.0108(11)
Cl2 0.147(2) 0.0943(16) 0.1050(18) 0.0316(14) 0.1014(18) 0.0361(16)
C49 0.094(6) 0.152(9) 0.038(4) 0.018(5) 0.032(5) 0.048(6)
Cl3 0.0910(14) 0.0932(15) 0.0900(15) -0.0116(12) 0.0683(13) 0.0014(12)
Cl4 0.0907(15) 0.0758(14) 0.156(2) 0.0172(15) 0.0859(17) 0.0150(12)
C50A 0.076(10) 0.025(7) 0.121(15) -0.020(8) 0.061(11) 0.006(6)
C50B 0.162(19) 0.029(8) 0.080(12) 0.012(7) 0.088(13) 0.008(9)

loop_
_atom_type_symbol
_atom_type_description
_atom_type_scat_dispersion_real
_atom_type_scat_dispersion_imag
_atom_type_scat_source
C C 0.0033 0.0016 'International Tables Vol C Tables 4.2.6.8 and 6.1.1.4'
H H 0.0000 0.0000 'International Tables Vol C Tables 4.2.6.8 and 6.1.1.4'
Cl Cl 0.1484 0.1585 'International Tables Vol C Tables 4.2.6.8 and 6.1.1.4'
I I -0.4742 1.8119 'International Tables Vol C Tables 4.2.6.8 and 6.1.1.4'
N N 0.0061 0.0033 'International Tables Vol C Tables 4.2.6.8 and 6.1.1.4'
P P 0.1023 0.0942 'International Tables Vol C Tables 4.2.6.8 and 6.1.1.4'
Pt Pt -1.7033 8.3905 'International Tables Vol C Tables 4.2.6.8 and 6.1.1.4'

loop_
_geom_angle_atom_site_label_1
_geom_angle_atom_site_label_2
_geom_angle_atom_site_label_3
_geom_angle
C1 Pt P2 88.44(9)
C1 Pt P1 90.20(9)
P2 Pt P1 177.44(3)
C1 Pt I1 175.74(10)
P2 Pt I1 89.34(2)
P1 Pt I1 92.16(2)
C25 P1 C13 104.22(17)
C25 P1 C19 101.87(18)
C13 P1 C19 103.58(18)
C25 P1 Pt 114.25(13)
C13 P1 Pt 112.51(12)
C19 P1 Pt 118.74(11)
C43 P2 C31 107.75(17)
C43 P2 C37 100.89(17)
C31 P2 C37 103.37(17)
C43 P2 Pt 113.07(12)
C31 P2 Pt 113.41(12)
C37 P2 Pt 117.10(12)
C8 N1 C9 110.6(3)
C8 N1 C7 110.0(3)
C9 N1 C7 110.6(3)
C12 N2 C10 111.1(3)
C12 N2 C11 109.7(4)
C10 N2 C11 108.7(3)
C2 C1 C6 119.0(3)
C2 C1 Pt 119.9(3)
C6 C1 Pt 121.1(3)
C3 C2 C1 120.4(3)
C3 C2 C7 120.1(3)
C1 C2 C7 119.5(3)
C4 C3 C2 118.9(3)
C4 C3 H3 120.5
C2 C3 H3 120.5
C3 C4 C5 122.4(3)
C3 C4 I2 118.7(3)
C5 C4 I2 118.9(3)
C6 C5 C4 118.6(4)
C6 C5 H5 120.7
C4 C5 H5 120.7
C5 C6 C1 120.6(3)
C5 C6 C10 119.8(3)
C1 C6 C10 119.4(3)
N1 C7 C2 114.9(3)
N1 C7 H7A 108.5
C2 C7 H7A 108.5
N1 C7 H7B 108.5
C2 C7 H7B 108.5
H7A C7 H7B 107.5
N1 C8 H8A 109.5
N1 C8 H8B 109.5
H8A C8 H8B 109.5
N1 C8 H8C 109.5
H8A C8 H8C 109.5
H8B C8 H8C 109.5
N1 C9 H9A 109.5
N1 C9 H9B 109.5
H9A C9 H9B 109.5
N1 C9 H9C 109.5
H9A C9 H9C 109.5
H9B C9 H9C 109.5
N2 C10 C6 115.6(3)
N2 C10 H10A 108.4
C6 C10 H10A 108.4
N2 C10 H10B 108.4
C6 C10 H10B 108.4
H10A C10 H10B 107.5
N2 C11 H11A 109.5
N2 C11 H11B 109.5
H11A C11 H11B 109.5
N2 C11 H11C 109.5
H11A C11 H11C 109.5
H11B C11 H11C 109.5
N2 C12 H12A 109.5
N2 C12 H12B 109.5
H12A C12 H12B 109.5
N2 C12 H12C 109.5
H12A C12 H12C 109.5
H12B C12 H12C 109.5
C14 C13 C18 119.1(4)
C14 C13 P1 119.3(3)
C18 C13 P1 121.6(3)
C13 C14 C15 120.2(4)
C13 C14 H14 119.9
C15 C14 H14 119.9
C16 C15 C14 120.2(5)
C16 C15 H15 119.9
C14 C15 H15 119.9
C17 C16 C15 119.9(4)
C17 C16 H16 120.0
C15 C16 H16 120.0
C16 C17 C18 120.6(4)
C16 C17 H17 119.7
C18 C17 H17 119.7
C17 C18 C13 120.0(4)
C17 C18 H18 120.0
C13 C18 H18 120.0
C24 C19 C20 118.3(4)
C24 C19 P1 121.3(3)
C20 C19 P1 120.3(3)
C21 C20 C19 120.7(4)
C21 C20 H20 119.7
C19 C20 H20 119.7
C20 C21 C22 119.9(4)
C20 C21 H21 120.1
C22 C21 H21 120.1
C23 C22 C21 119.7(4)
C23 C22 H22 120.2
C21 C22 H22 120.2
C22 C23 C24 121.1(4)
C22 C23 H23 119.4
C24 C23 H23 119.4
C23 C24 C19 120.3(4)
C23 C24 H24 119.8
C19 C24 H24 119.8
C30 C25 C26 118.9(4)
C30 C25 P1 120.9(3)
C26 C25 P1 120.1(3)
C27 C26 C25 120.0(4)
C27 C26 H26 120.0
C25 C26 H26 120.0
C28 C27 C26 120.3(4)
C28 C27 H27 119.8
C26 C27 H27 119.8
C29 C28 C27 119.8(4)
C29 C28 H28 120.1
C27 C28 H28 120.1
C28 C29 C30 120.4(4)
C28 C29 H29 119.8
C30 C29 H29 119.8
C29 C30 C25 120.5(4)
C29 C30 H30 119.8
C25 C30 H30 119.8
C36 C31 C32 118.8(4)
C36 C31 P2 121.4(3)
C32 C31 P2 119.8(3)
C33 C32 C31 120.3(4)
C33 C32 H32 119.8
C31 C32 H32 119.8
C34 C33 C32 120.2(4)
C34 C33 H33 119.9
C32 C33 H33 119.9
C33 C34 C35 120.2(4)
C33 C34 H34 119.9
C35 C34 H34 119.9
C34 C35 C36 119.8(4)
C34 C35 H35 120.1
C36 C35 H35 120.1
C35 C36 C31 120.6(4)
C35 C36 H36 119.7
C31 C36 H36 119.7
C38 C37 C42 118.7(4)
C38 C37 P2 120.1(3)
C42 C37 P2 120.9(3)
C39 C38 C37 120.6(4)
C39 C38 H38 119.7
C37 C38 H38 119.7
C40 C39 C38 120.0(4)
C40 C39 H39 120.0
C38 C39 H39 120.0
C39 C40 C41 119.9(4)
C39 C40 H40 120.1
C41 C40 H40 120.1
C40 C41 C42 120.6(5)
C40 C41 H41 119.7
C42 C41 H41 119.7
C41 C42 C37 120.1(4)
C41 C42 H42 120.0
C37 C42 H42 120.0
C44 C43 C48 118.4(4)
C44 C43 P2 122.1(3)
C48 C43 P2 119.1(3)
C43 C44 C45 121.3(4)
C43 C44 H44 119.3
C45 C44 H44 119.3
C46 C45 C44 119.8(4)
C46 C45 H45 120.1
C44 C45 H45 120.1
C45 C46 C47 119.8(4)
C45 C46 H46 120.1
C47 C46 H46 120.1
C48 C47 C46 120.3(4)
C48 C47 H47 119.8
C46 C47 H47 119.8
C47 C48 C43 120.3(4)
C47 C48 H48 119.9
C43 C48 H48 119.9
Cl1 C49 Cl2 118.8(4)
Cl1 C49 H49A 107.6
Cl2 C49 H49A 107.6
Cl1 C49 H49B 107.6
Cl2 C49 H49B 107.6
H49A C49 H49B 107.1
Cl3 C50A Cl4 119.0(6)
Cl3 C50A H50A 107.6
Cl4 C50A H50A 107.6
Cl3 C50A H50B 107.6
Cl4 C50A H50B 107.6
H50A C50A H50B 107.0
Cl4 C50B Cl3 116.6(6)
Cl4 C50B H50C 108.1
Cl3 C50B H50C 108.1
Cl4 C50B H50D 108.1
Cl3 C50B H50D 108.1
H50C C50B H50D 107.3

loop_
_geom_bond_atom_site_label_1
_geom_bond_atom_site_label_2
_geom_bond_distance
Pt C1 2.040(3)
Pt P2 2.3129(9)
Pt P1 2.3132(9)
Pt I1 2.6979(3)
I2 C4 2.119(4)
P1 C25 1.823(4)
P1 C13 1.828(4)
P1 C19 1.836(4)
P2 C43 1.823(4)
P2 C31 1.827(4)
P2 C37 1.831(4)
N1 C8 1.457(5)
N1 C9 1.458(5)
N1 C7 1.463(5)
N2 C12 1.460(5)
N2 C10 1.463(5)
N2 C11 1.478(5)
C1 C2 1.398(5)
C1 C6 1.402(5)
C2 C3 1.393(5)
C2 C7 1.515(5)
C3 C4 1.368(5)
C3 H3 0.9500
C4 C5 1.386(5)
C5 C6 1.384(5)
C5 H5 0.9500
C6 C10 1.519(5)
C7 H7A 0.9900
C7 H7B 0.9900
C8 H8A 0.9800
C8 H8B 0.9800
C8 H8C 0.9800
C9 H9A 0.9800
C9 H9B 0.9800
C9 H9C 0.9800
C10 H10A 0.9900
C10 H10B 0.9900
C11 H11A 0.9800
C11 H11B 0.9800
C11 H11C 0.9800
C12 H12A 0.9800
C12 H12B 0.9800
C12 H12C 0.9800
C13 C14 1.389(6)
C13 C18 1.395(6)
C14 C15 1.389(6)
C14 H14 0.9500
C15 C16 1.383(7)
C15 H15 0.9500
C16 C17 1.370(7)
C16 H16 0.9500
C17 C18 1.390(6)
C17 H17 0.9500
C18 H18 0.9500
C19 C24 1.388(6)
C19 C20 1.401(6)
C20 C21 1.384(6)
C20 H20 0.9500
C21 C22 1.390(6)
C21 H21 0.9500
C22 C23 1.362(6)
C22 H22 0.9500
C23 C24 1.386(6)
C23 H23 0.9500
C24 H24 0.9500
C25 C30 1.385(5)
C25 C26 1.392(5)
C26 C27 1.385(6)
C26 H26 0.9500
C27 C28 1.377(6)
C27 H27 0.9500
C28 C29 1.371(7)
C28 H28 0.9500
C29 C30 1.381(6)
C29 H29 0.9500
C30 H30 0.9500
C31 C36 1.393(5)
C31 C32 1.394(5)
C32 C33 1.393(6)
C32 H32 0.9500
C33 C34 1.378(6)
C33 H33 0.9500
C34 C35 1.383(7)
C34 H34 0.9500
C35 C36 1.393(6)
C35 H35 0.9500
C36 H36 0.9500
C37 C38 1.392(6)
C37 C42 1.393(6)
C38 C39 1.388(6)
C38 H38 0.9500
C39 C40 1.376(7)
C39 H39 0.9500
C40 C41 1.378(7)
C40 H40 0.9500
C41 C42 1.386(6)
C41 H41 0.9500
C42 H42 0.9500
C43 C44 1.379(5)
C43 C48 1.399(6)
C44 C45 1.387(6)
C44 H44 0.9500
C45 C46 1.370(7)
C45 H45 0.9500
C46 C47 1.388(7)
C46 H46 0.9500
C47 C48 1.378(6)
C47 H47 0.9500
C48 H48 0.9500
Cl1 C49 1.677(5)
Cl2 C49 1.694(6)
C49 H49A 0.9900
C49 H49B 0.9900
Cl3 C50A 1.678(7)
Cl3 C50B 1.713(7)
Cl4 C50A 1.684(7)
Cl4 C50B 1.690(7)
C50A H50A 0.9900
C50A H50B 0.9900
C50B H50C 0.9900
C50B H50D 0.9900

loop_
_geom_torsion_atom_site_label_1
_geom_torsion_atom_site_label_2
_geom_torsion_atom_site_label_3
_geom_torsion_atom_site_label_4
_geom_torsion
C1 Pt P1 C25 -147.44(17)
I1 Pt P1 C25 36.11(14)
C1 Pt P1 C13 93.99(17)
I1 Pt P1 C13 -82.46(14)
C1 Pt P1 C19 -27.15(18)
I1 Pt P1 C19 156.40(15)
C1 Pt P2 C43 135.52(17)
I1 Pt P2 C43 -48.12(14)
C1 Pt P2 C31 -101.43(17)
I1 Pt P2 C31 74.94(13)
C1 Pt P2 C37 18.87(18)
I1 Pt P2 C37 -164.76(15)
P2 Pt C1 C2 -85.6(2)
P1 Pt C1 C2 92.2(2)
P2 Pt C1 C6 92.1(3)
P1 Pt C1 C6 -90.1(3)
C6 C1 C2 C3 -1.8(5)
Pt C1 C2 C3 175.9(2)
C6 C1 C2 C7 -179.2(3)
Pt C1 C2 C7 -1.5(4)
C1 C2 C3 C4 1.0(5)
C7 C2 C3 C4 178.4(3)
C2 C3 C4 C5 0.1(5)
C2 C3 C4 I2 -179.6(2)
C3 C4 C5 C6 -0.3(5)
I2 C4 C5 C6 179.4(2)
C4 C5 C6 C1 -0.5(5)
C4 C5 C6 C10 175.8(3)
C2 C1 C6 C5 1.5(5)
Pt C1 C6 C5 -176.1(2)
C2 C1 C6 C10 -174.8(3)
Pt C1 C6 C10 7.5(4)
C8 N1 C7 C2 -159.8(3)
C9 N1 C7 C2 77.8(4)
C3 C2 C7 N1 8.9(5)
C1 C2 C7 N1 -173.6(3)
C12 N2 C10 C6 74.9(4)
C11 N2 C10 C6 -164.2(4)
C5 C6 C10 N2 16.8(5)
C1 C6 C10 N2 -166.8(3)
C25 P1 C13 C14 -86.1(3)
C19 P1 C13 C14 167.7(3)
Pt P1 C13 C14 38.2(3)
C25 P1 C13 C18 91.6(3)
C19 P1 C13 C18 -14.7(4)
Pt P1 C13 C18 -144.1(3)
C18 C13 C14 C15 -1.1(6)
P1 C13 C14 C15 176.6(3)
C13 C14 C15 C16 1.4(7)
C14 C15 C16 C17 -0.1(7)
C15 C16 C17 C18 -1.6(7)
C16 C17 C18 C13 1.9(7)
C14 C13 C18 C17 -0.6(6)
P1 C13 C18 C17 -178.2(3)
C25 P1 C19 C24 11.3(4)
C13 P1 C19 C24 119.3(3)
Pt P1 C19 C24 -115.1(3)
C25 P1 C19 C20 -166.1(3)
C13 P1 C19 C20 -58.1(3)
Pt P1 C19 C20 67.4(3)
C24 C19 C20 C21 -1.7(6)
P1 C19 C20 C21 175.9(3)
C19 C20 C21 C22 1.4(6)
C20 C21 C22 C23 0.0(7)
C21 C22 C23 C24 -1.1(7)
C22 C23 C24 C19 0.8(7)
C20 C19 C24 C23 0.6(6)
P1 C19 C24 C23 -176.9(3)
C13 P1 C25 C30 -19.5(4)
C19 P1 C25 C30 88.0(4)
Pt P1 C25 C30 -142.7(3)
C13 P1 C25 C26 164.0(3)
C19 P1 C25 C26 -88.5(4)
Pt P1 C25 C26 40.8(4)
C30 C25 C26 C27 0.5(7)
P1 C25 C26 C27 177.0(4)
C25 C26 C27 C28 1.1(7)
C26 C27 C28 C29 -2.0(8)
C27 C28 C29 C30 1.4(9)
C28 C29 C30 C25 0.1(8)
C26 C25 C30 C29 -1.0(7)
P1 C25 C30 C29 -177.6(4)
C43 P2 C31 C36 -73.8(3)
C37 P2 C31 C36 32.4(4)
Pt P2 C31 C36 160.2(3)
C43 P2 C31 C32 106.7(3)
C37 P2 C31 C32 -147.0(3)
Pt P2 C31 C32 -19.2(3)
C36 C31 C32 C33 0.5(6)
P2 C31 C32 C33 180.0(3)
C31 C32 C33 C34 0.0(6)
C32 C33 C34 C35 -0.7(7)
C33 C34 C35 C36 1.0(7)
C34 C35 C36 C31 -0.4(6)
C32 C31 C36 C35 -0.3(6)
P2 C31 C36 C35 -179.7(3)
C43 P2 C37 C38 158.7(3)
C31 P2 C37 C38 47.3(3)
Pt P2 C37 C38 -78.2(3)
C43 P2 C37 C42 -26.1(3)
C31 P2 C37 C42 -137.5(3)
Pt P2 C37 C42 97.1(3)
C42 C37 C38 C39 -0.3(6)
P2 C37 C38 C39 175.0(3)
C37 C38 C39 C40 -0.4(6)
C38 C39 C40 C41 0.3(7)
C39 C40 C41 C42 0.5(7)
C40 C41 C42 C37 -1.2(7)
C38 C37 C42 C41 1.1(6)
P2 C37 C42 C41 -174.2(3)
C31 P2 C43 C44 30.5(4)
C37 P2 C43 C44 -77.5(4)
Pt P2 C43 C44 156.7(3)
C31 P2 C43 C48 -156.7(3)
C37 P2 C43 C48 95.3(3)
Pt P2 C43 C48 -30.6(4)
C48 C43 C44 C45 -0.1(6)
P2 C43 C44 C45 172.8(3)
C43 C44 C45 C46 -0.4(7)
C44 C45 C46 C47 0.4(7)
C45 C46 C47 C48 0.1(7)
C46 C47 C48 C43 -0.6(7)
C44 C43 C48 C47 0.6(6)
P2 C43 C48 C47 -172.5(4)
C50B Cl3 C50A Cl4 61.6(8)
C50B Cl4 C50A Cl3 -62.5(9)
C50A Cl4 C50B Cl3 58.2(8)
C50A Cl3 C50B Cl4 -59.0(9)
